data_7011555
loop_
_publ_author_name
'Mitzel, Norbert W.'
'Vojinovi\'c, Krunoslav'

_publ_section_title
;
 (4+4)-Coordinate germanium atoms in tetrakis(dialkylaminoxy)germanes
;
_journal_issue 11
_journal_name_full 'Journal of the Chemical Society, Dalton Transactions'
_journal_page_first 2341
_journal_paper_doi 10.1039/b201472f
_journal_year 2002
_chemical_formula_sum 'C8 H24 Ge N4 O4'
_chemical_formula_weight 313.08
_chemical_name_systematic
; 
Tetrakis(N,N-dimethylaminoxy)germane
;
_space_group_IT_number 2
_symmetry_cell_setting triclinic
_symmetry_space_group_name_Hall '-P 1'
_symmetry_space_group_name_H-M 'P -1'
_atom_sites_solution_hydrogens geom
_atom_sites_solution_primary direct
_atom_sites_solution_secondary difmap
_audit_creation_method SHELXL-97
_cell_angle_alpha 96.516(3)
_cell_angle_beta 96.585(2)
_cell_angle_gamma 91.3672(16)
_cell_formula_units_Z 2
_cell_length_a 8.9412(4)
_cell_length_b 9.1281(4)
_cell_length_c 9.2285(4)
_cell_measurement_reflns_used 31651
_cell_measurement_temperature 143(2)
_cell_measurement_theta_max 27.31
_cell_measurement_theta_min 2.98
_cell_volume 742.87(6)
_computing_cell_refinement SCALEPACK
_computing_data_collection 'Nonius-DIP 2020 Software'
_computing_data_reduction 'SCALEPACK, DIPSHEL'
_computing_molecular_graphics 'SHELXTL 5.01'
_computing_publication_material 'SHELXTL 5.01'
_computing_structure_refinement 'SHELXL-97 (Sheldrick, 1997)'
_computing_structure_solution 'SHELXS-97 (Sheldrick, 1990)'
_diffrn_ambient_temperature 143(2)
_diffrn_detector_area_resol_mean '8 - 0.78'
_diffrn_measured_fraction_theta_full 0.917
_diffrn_measured_fraction_theta_max 0.917
_diffrn_measurement_device_type 'Nonius DIP 2020'
_diffrn_measurement_method 'phi scans 2.0&#x00B0;'
_diffrn_radiation_monochromator graphite
_diffrn_radiation_source 'fine-focus sealed tube'
_diffrn_radiation_type MoK\a
_diffrn_radiation_wavelength 0.71073
_diffrn_reflns_av_R_equivalents 0.0880
_diffrn_reflns_av_sigmaI/netI 0.0742
_diffrn_reflns_limit_h_max 11
_diffrn_reflns_limit_h_min 0
_diffrn_reflns_limit_k_max 11
_diffrn_reflns_limit_k_min -11
_diffrn_reflns_limit_l_max 11
_diffrn_reflns_limit_l_min -11
_diffrn_reflns_number 31651
_diffrn_reflns_theta_full 27.39
_diffrn_reflns_theta_max 27.39
_diffrn_reflns_theta_min 2.98
_diffrn_standards_decay_% 0
_exptl_absorpt_coefficient_mu 2.072
_exptl_absorpt_correction_type 'Intensity corrections by SCALEPACK'
_exptl_crystal_colour Colourless
_exptl_crystal_density_diffrn 1.399
_exptl_crystal_density_method 'not measured'
_exptl_crystal_description Block
_exptl_crystal_F_000 328
_exptl_crystal_size_max 0.50
_exptl_crystal_size_mid 0.20
_exptl_crystal_size_min 0.15
_refine_diff_density_max 1.244
_refine_diff_density_min -0.912
_refine_diff_density_rms 0.153
_refine_ls_extinction_method none
_refine_ls_goodness_of_fit_ref 1.161
_refine_ls_hydrogen_treatment mixed
_refine_ls_matrix_type full
_refine_ls_number_parameters 194
_refine_ls_number_reflns 3104
_refine_ls_number_restraints 0
_refine_ls_restrained_S_all 1.161
_refine_ls_R_factor_all 0.0886
_refine_ls_R_factor_gt 0.0779
_refine_ls_shift/su_max 0.000
_refine_ls_shift/su_mean 0.000
_refine_ls_structure_factor_coef Fsqd
_refine_ls_weighting_details 'calc w==1/[\s^2^(Fo^2^)+(0.0329P)^2^+6.8542P] where P==(Fo^2^+2Fc^2^)/3'
_refine_ls_weighting_scheme calc
_refine_ls_wR_factor_gt 0.1754
_refine_ls_wR_factor_ref 0.1838
_reflns_number_gt 2783
_reflns_number_total 3104
_reflns_threshold_expression >2sigma(I)
_cod_data_source_file b201472f.txt
_cod_data_source_block kruno8
_cod_depositor_comments
;
The following automatic conversions were performed:
'_symmetry_cell_setting' value 'Triclinic' changed to 'triclinic'
according to '/home/saulius/struct/CIF-dictionaries/cif_core.dic'
dictionary named 'cif_core.dic' version 2.4.1 from 2010-06-29.

Automatic conversion script
Id: cif_fix_enum 1527 2010-12-29 10:47:43Z saulius 

2018-01-21
Z value changed to be consistent with given formula
                 miguel
;
_cod_original_formula_units_Z 4
_cod_original_sg_symbol_H-M P-1
_cod_database_code 7011555

loop_
_symmetry_equiv_pos_as_xyz
'x, y, z'
'-x, -y, -z'

loop_
_atom_site_label
_atom_site_type_symbol
_atom_site_fract_x
_atom_site_fract_y
_atom_site_fract_z
_atom_site_U_iso_or_equiv
_atom_site_adp_type
_atom_site_occupancy
_atom_site_symmetry_multiplicity
_atom_site_calc_flag
_atom_site_refinement_flags
_atom_site_disorder_assembly
_atom_site_disorder_group
Ge Ge 0.32435(8) 0.30437(8) -0.34528(8) 0.0213(2) Uani 1 1 d . . .
O1 O 0.2798(5) 0.4853(5) -0.2817(5) 0.0270(10) Uani 1 1 d . . .
O2 O 0.5189(5) 0.2861(5) -0.3010(6) 0.0292(11) Uani 1 1 d . . .
O3 O 0.2193(6) 0.1629(6) -0.2822(5) 0.0336(12) Uani 1 1 d . . .
O4 O 0.2798(5) 0.2769(5) -0.5382(5) 0.0243(10) Uani 1 1 d . . .
N1 N 0.3746(6) 0.5231(6) -0.1405(6) 0.0247(12) Uani 1 1 d . . .
N2 N 0.5440(6) 0.1423(6) -0.3847(6) 0.0256(12) Uani 1 1 d . . .
N3 N 0.1222(6) 0.3229(6) -0.5533(6) 0.0253(12) Uani 1 1 d . . .
N4 N 0.1936(7) 0.2079(7) -0.1304(6) 0.0283(13) Uani 1 1 d . . .
C1 C 0.4814(9) 0.6379(9) -0.1648(9) 0.0368(18) Uani 1 1 d . . .
H1A H 0.556(5) 0.665(4) -0.070(5) 0.05(3) Uiso 1 1 calc R . .
H1B H 0.424(3) 0.730(5) -0.191(6) 0.05(3) Uiso 1 1 calc R . .
H1C H 0.541(5) 0.600(3) -0.251(5) 0.03(2) Uiso 1 1 calc R . .
C2 C 0.2744(9) 0.5829(9) -0.0399(9) 0.0346(17) Uani 1 1 d . . .
H2A H 0.329(3) 0.617(5) 0.048(4) 0.03(2) Uiso 1 1 calc R . .
H2B H 0.207(5) 0.511(4) -0.026(4) 0.07(3) Uiso 1 1 calc R . .
H2C H 0.224(5) 0.659(5) -0.078(3) 0.016(17) Uiso 1 1 calc R . .
C3 C 0.6002(8) 0.0492(8) -0.2750(9) 0.0329(17) Uani 1 1 d . . .
H3A H 0.519(5) 0.023(6) -0.221(6) 0.06(3) Uiso 1 1 calc R . .
H3B H 0.680(6) 0.102(4) -0.208(5) 0.08(4) Uiso 1 1 calc R . .
H3C H 0.639(7) -0.039(6) -0.323(3) 0.07(3) Uiso 1 1 calc R . .
C4 C 0.6610(9) 0.1743(8) -0.4743(8) 0.0330(16) Uani 1 1 d . . .
H4A H 0.684(4) 0.082(4) -0.535(5) 0.05(3) Uiso 1 1 calc R . .
H4B H 0.753(5) 0.213(5) -0.410(3) 0.03(2) Uiso 1 1 calc R . .
H4C H 0.626(3) 0.249(5) -0.539(5) 0.03(2) Uiso 1 1 calc R . .
C5 C 0.0337(9) 0.1938(10) -0.6258(9) 0.0389(19) Uani 1 1 d . . .
H5A H -0.075(5) 0.222(2) -0.651(5) 0.07(3) Uiso 1 1 calc R . .
H5B H 0.037(5) 0.113(4) -0.557(4) 0.05(2) Uiso 1 1 calc R . .
H5C H 0.078(4) 0.155(4) -0.720(5) 0.03(2) Uiso 1 1 calc R . .
C6 C 0.1192(9) 0.4406(9) -0.6465(9) 0.0392(19) Uani 1 1 d . . .
H6A H 0.187(6) 0.526(5) -0.596(3) 0.05(3) Uiso 1 1 calc R . .
H6B H 0.012(5) 0.475(4) -0.665(5) 0.07(3) Uiso 1 1 calc R . .
H6C H 0.156(6) 0.403(2) -0.743(5) 0.03(2) Uiso 1 1 calc R . .
C7 C 0.0347(9) 0.2244(11) -0.1356(12) 0.049(2) Uani 1 1 d . . .
H7A H 0.010(2) 0.251(7) -0.039(6) 0.06(3) Uiso 1 1 calc R . .
H7B H -0.016(3) 0.134(6) -0.175(7) 0.09(4) Uiso 1 1 calc R . .
H7C H 0.005(2) 0.299(7) -0.196(7) 0.07(3) Uiso 1 1 calc R . .
C8 C 0.2357(9) 0.0812(10) -0.0535(9) 0.0373(18) Uani 1 1 d . . .
H8A H 0.228(5) 0.105(2) 0.051(5) 0.04(2) Uiso 1 1 calc R . .
H8B H 0.339(5) 0.057(3) -0.067(4) 0.020(18) Uiso 1 1 calc R . .
H8C H 0.168(4) -0.003(4) -0.093(4) 0.05(3) Uiso 1 1 calc R . .

loop_
_atom_site_aniso_label
_atom_site_aniso_U_11
_atom_site_aniso_U_22
_atom_site_aniso_U_33
_atom_site_aniso_U_23
_atom_site_aniso_U_13
_atom_site_aniso_U_12
Ge 0.0234(4) 0.0203(4) 0.0195(4) 0.0026(3) -0.0009(2) 0.0038(2)
O1 0.033(3) 0.023(2) 0.022(2) -0.003(2) -0.0033(19) 0.004(2)
O2 0.028(3) 0.022(2) 0.034(3) -0.007(2) -0.001(2) 0.0100(19)
O3 0.045(3) 0.034(3) 0.022(3) 0.002(2) 0.004(2) -0.004(2)
O4 0.023(2) 0.030(3) 0.019(2) -0.001(2) -0.0007(18) 0.0051(19)
N1 0.028(3) 0.024(3) 0.021(3) 0.002(2) 0.000(2) 0.003(2)
N2 0.028(3) 0.023(3) 0.025(3) 0.000(3) 0.000(2) 0.007(2)
N3 0.012(2) 0.032(3) 0.031(3) 0.003(3) -0.003(2) 0.005(2)
N4 0.030(3) 0.032(3) 0.023(3) 0.004(3) 0.001(2) 0.000(2)
C1 0.036(4) 0.035(4) 0.037(4) 0.007(4) -0.004(3) -0.003(3)
C2 0.039(4) 0.033(4) 0.031(4) 0.002(4) 0.002(3) 0.006(3)
C3 0.031(4) 0.032(4) 0.035(4) 0.007(4) 0.001(3) 0.011(3)
C4 0.040(4) 0.030(4) 0.029(4) 0.003(3) 0.002(3) 0.001(3)
C5 0.028(4) 0.049(5) 0.037(4) 0.004(4) -0.003(3) -0.007(3)
C6 0.039(4) 0.036(4) 0.042(5) 0.011(4) -0.005(4) 0.005(3)
C7 0.031(4) 0.047(5) 0.070(7) 0.016(5) 0.008(4) 0.011(4)
C8 0.034(4) 0.051(5) 0.031(4) 0.019(4) 0.003(3) 0.011(4)

loop_
_atom_type_symbol
_atom_type_description
_atom_type_scat_dispersion_real
_atom_type_scat_dispersion_imag
_atom_type_scat_source
C C 0.0033 0.0016 'International Tables Vol C Tables 4.2.6.8 and 6.1.1.4'
H H 0.0000 0.0000 'International Tables Vol C Tables 4.2.6.8 and 6.1.1.4'
N N 0.0061 0.0033 'International Tables Vol C Tables 4.2.6.8 and 6.1.1.4'
O O 0.0106 0.0060 'International Tables Vol C Tables 4.2.6.8 and 6.1.1.4'
Ge Ge 0.1547 1.8001 'International Tables Vol C Tables 4.2.6.8 and 6.1.1.4'

loop_
_geom_angle_atom_site_label_1
_geom_angle_atom_site_label_2
_geom_angle_atom_site_label_3
_geom_angle
_geom_angle_site_symmetry_1
_geom_angle_site_symmetry_3
_geom_angle_publ_flag
O2 Ge O1 108.1(2) . . ?
O2 Ge O4 109.1(2) . . ?
O1 Ge O4 108.6(2) . . ?
O2 Ge O3 111.4(2) . . ?
O1 Ge O3 115.2(2) . . ?
O4 Ge O3 104.2(2) . . ?
N1 O1 Ge 105.7(3) . . ?
N2 O2 Ge 102.0(3) . . ?
N4 O3 Ge 109.2(4) . . ?
N3 O4 Ge 100.8(3) . . ?
C2 N1 C1 109.7(6) . . ?
C2 N1 O1 105.4(5) . . ?
C1 N1 O1 105.8(5) . . ?
C4 N2 C3 110.3(6) . . ?
C4 N2 O2 104.5(5) . . ?
C3 N2 O2 105.2(5) . . ?
C6 N3 C5 111.2(6) . . ?
C6 N3 O4 105.3(5) . . ?
C5 N3 O4 105.5(5) . . ?
C7 N4 C8 109.2(6) . . ?
C7 N4 O3 105.1(6) . . ?
C8 N4 O3 104.5(6) . . ?
N1 C1 H1A 109.5 . . ?
N1 C1 H1B 109.5 . . ?
H1A C1 H1B 109.5 . . ?
N1 C1 H1C 109.5 . . ?
H1A C1 H1C 109.5 . . ?
H1B C1 H1C 109.5 . . ?
N1 C2 H2A 109.5 . . ?
N1 C2 H2B 109.5 . . ?
H2A C2 H2B 109.5 . . ?
N1 C2 H2C 109.5 . . ?
H2A C2 H2C 109.5 . . ?
H2B C2 H2C 109.5 . . ?
N2 C3 H3A 109.5 . . ?
N2 C3 H3B 109.5 . . ?
H3A C3 H3B 109.5 . . ?
N2 C3 H3C 109.5 . . ?
H3A C3 H3C 109.5 . . ?
H3B C3 H3C 109.5 . . ?
N2 C4 H4A 109.5 . . ?
N2 C4 H4B 109.5 . . ?
H4A C4 H4B 109.5 . . ?
N2 C4 H4C 109.5 . . ?
H4A C4 H4C 109.5 . . ?
H4B C4 H4C 109.5 . . ?
N3 C5 H5A 109.5 . . ?
N3 C5 H5B 109.5 . . ?
H5A C5 H5B 109.5 . . ?
N3 C5 H5C 109.5 . . ?
H5A C5 H5C 109.5 . . ?
H5B C5 H5C 109.5 . . ?
N3 C6 H6A 109.5 . . ?
N3 C6 H6B 109.5 . . ?
H6A C6 H6B 109.5 . . ?
N3 C6 H6C 109.5 . . ?
H6A C6 H6C 109.5 . . ?
H6B C6 H6C 109.5 . . ?
N4 C7 H7A 109.5 . . ?
N4 C7 H7B 109.5 . . ?
H7A C7 H7B 109.5 . . ?
N4 C7 H7C 109.5 . . ?
H7A C7 H7C 109.5 . . ?
H7B C7 H7C 109.5 . . ?
N4 C8 H8A 109.5 . . ?
N4 C8 H8B 109.5 . . ?
H8A C8 H8B 109.5 . . ?
N4 C8 H8C 109.5 . . ?
H8A C8 H8C 109.5 . . ?
H8B C8 H8C 109.5 . . ?

loop_
_geom_bond_atom_site_label_1
_geom_bond_atom_site_label_2
_geom_bond_distance
_geom_bond_site_symmetry_2
_geom_bond_publ_flag
Ge O2 1.757(5) . ?
Ge O1 1.759(5) . ?
Ge O4 1.767(4) . ?
Ge O3 1.768(5) . ?
O1 N1 1.471(7) . ?
O2 N2 1.481(7) . ?
O3 N4 1.459(8) . ?
O4 N3 1.476(7) . ?
N1 C2 1.436(9) . ?
N1 C1 1.454(9) . ?
N2 C4 1.449(9) . ?
N2 C3 1.449(9) . ?
N3 C6 1.449(9) . ?
N3 C5 1.456(10) . ?
N4 C7 1.428(10) . ?
N4 C8 1.459(9) . ?
C1 H1A 1.0385 . ?
C1 H1B 1.0385 . ?
C1 H1C 1.0385 . ?
C2 H2A 0.9163 . ?
C2 H2B 0.9163 . ?
C2 H2C 0.9163 . ?
C3 H3A 0.9640 . ?
C3 H3B 0.9640 . ?
C3 H3C 0.9640 . ?
C4 H4A 0.9939 . ?
C4 H4B 0.9939 . ?
C4 H4C 0.9939 . ?
C5 H5A 1.0230 . ?
C5 H5B 1.0230 . ?
C5 H5C 1.0230 . ?
C6 H6A 1.0132 . ?
C6 H6B 1.0132 . ?
C6 H6C 1.0132 . ?
C7 H7A 0.9492 . ?
C7 H7B 0.9492 . ?
C7 H7C 0.9492 . ?
C8 H8A 0.9748 . ?
C8 H8B 0.9748 . ?
C8 H8C 0.9748 . ?

loop_
_geom_torsion_atom_site_label_1
_geom_torsion_atom_site_label_2
_geom_torsion_atom_site_label_3
_geom_torsion_atom_site_label_4
_geom_torsion
_geom_torsion_site_symmetry_1
_geom_torsion_site_symmetry_2
_geom_torsion_site_symmetry_3
_geom_torsion_site_symmetry_4
_geom_torsion_publ_flag
O2 Ge O1 N1 -37.9(4) . . . . ?
O4 Ge O1 N1 -156.2(3) . . . . ?
O3 Ge O1 N1 87.4(4) . . . . ?
O1 Ge O2 N2 -169.5(3) . . . . ?
O4 Ge O2 N2 -51.5(4) . . . . ?
O3 Ge O2 N2 63.0(4) . . . . ?
O2 Ge O3 N4 86.7(4) . . . . ?
O1 Ge O3 N4 -37.0(5) . . . . ?
O4 Ge O3 N4 -155.8(4) . . . . ?
O2 Ge O4 N3 -170.1(3) . . . . ?
O1 Ge O4 N3 -52.4(4) . . . . ?
O3 Ge O4 N3 70.8(4) . . . . ?
Ge O1 N1 C2 -131.5(5) . . . . ?
Ge O1 N1 C1 112.3(5) . . . . ?
Ge O2 N2 C4 124.9(4) . . . . ?
Ge O2 N2 C3 -118.9(5) . . . . ?
Ge O4 N3 C6 122.5(5) . . . . ?
Ge O4 N3 C5 -119.7(5) . . . . ?
Ge O3 N4 C7 113.8(5) . . . . ?
Ge O3 N4 C8 -131.3(5) . . . . ?
